data_7133909
loop_
_publ_author_name
'Ding, Yang'
'Ke, Jie'
'Zhang, Wenbin'
'Li, Bin'
'He, Chuan'

_publ_section_title
;
 Rhodium-catalyzed synthesis of Si-stereogenic alkoxysilanes and silyl
 enol ethers <i>via</i> hydrosilylation of carbonyl compounds.
;
_journal_issue 93
_journal_name_full 'Chemical communications (Cambridge, England)'
_journal_page_first 13734
_journal_page_last 13737
_journal_paper_doi 10.1039/d4cc05360e
_journal_volume 60
_journal_year 2024
_chemical_absolute_configuration ad
_chemical_formula_moiety 'C19 H22 O S Si'
_chemical_formula_sum 'C19 H22 O S Si'
_chemical_formula_weight 326.51
_space_group_crystal_system orthorhombic
_space_group_IT_number 19
_space_group_name_Hall 'P 2ac 2ab'
_space_group_name_H-M_alt 'P 21 21 21'
_atom_sites_solution_hydrogens geom
_audit_creation_date 2024-06-02
_audit_creation_method
;
Olex2 1.5
(compiled 2022.04.07 svn.rca3783a0 for OlexSys, GUI svn.r6498)
;
_audit_update_record
;
2024-06-03 deposited with the CCDC.	2024-10-28 downloaded from the CCDC.
;
_cell_angle_alpha 90
_cell_angle_beta 90
_cell_angle_gamma 90
_cell_formula_units_Z 4
_cell_length_a 6.0130(2)
_cell_length_b 16.5709(4)
_cell_length_c 17.6278(4)
_cell_measurement_reflns_used 9861
_cell_measurement_temperature 100.0(2)
_cell_measurement_theta_max 68.48
_cell_measurement_theta_min 3.66
_cell_volume 1756.45(8)
_computing_cell_refinement 'SAINT V8.40A (Bruker, 2019)'
_computing_data_collection 'Apex3 (Bruker 2018)'
_computing_data_reduction 'SAINT V8.40A (Bruker, 2019)'
_computing_molecular_graphics 'Olex2 1.5 (Dolomanov et al., 2009)'
_computing_publication_material 'Olex2 1.5 (Dolomanov et al., 2009)'
_computing_structure_refinement 'SHELXL 2019/2 (Sheldrick, 2015)'
_computing_structure_solution 'ShelXT 2014'
_diffrn_ambient_temperature 100.0(2)
_diffrn_detector 'Bruker PHOTON II area detector'
_diffrn_detector_area_resol_mean 7.9
_diffrn_detector_type 'CMOS area detector'
_diffrn_measured_fraction_theta_full 0.999
_diffrn_measured_fraction_theta_max 0.998
_diffrn_measurement_device 'three-circle diffractometer'
_diffrn_measurement_device_type 'Bruker CMOS area detector'
_diffrn_measurement_method '\w and \f scans'
_diffrn_radiation_monochromator 'mirror optics'
_diffrn_radiation_probe x-ray
_diffrn_radiation_type CuK\a
_diffrn_radiation_wavelength 1.54178
_diffrn_reflns_av_R_equivalents 0.0555
_diffrn_reflns_av_unetI/netI 0.0403
_diffrn_reflns_Laue_measured_fraction_full 0.999
_diffrn_reflns_Laue_measured_fraction_max 0.998
_diffrn_reflns_limit_h_max 7
_diffrn_reflns_limit_h_min -6
_diffrn_reflns_limit_k_max 19
_diffrn_reflns_limit_k_min -19
_diffrn_reflns_limit_l_max 21
_diffrn_reflns_limit_l_min -20
_diffrn_reflns_number 15680
_diffrn_reflns_point_group_measured_fraction_full 0.995
_diffrn_reflns_point_group_measured_fraction_max 0.992
_diffrn_reflns_theta_full 67.679
_diffrn_reflns_theta_max 68.472
_diffrn_reflns_theta_min 3.661
_diffrn_source 'microfocus sealed X-ray tube'
_diffrn_source_current 1.0
_diffrn_source_power 0.05
_diffrn_source_type 'Incoatec I\ms'
_diffrn_source_voltage 50.0
_diffrn_standards_number 0
_exptl_absorpt_coefficient_mu 2.270
_exptl_absorpt_correction_T_max 0.7531
_exptl_absorpt_correction_T_min 0.4459
_exptl_absorpt_correction_type multi-scan
_exptl_absorpt_process_details
;
SADABS-2016/2 (Bruker,2016/2) was used for absorption correction.
wR2(int) was 0.1445 before and 0.0840 after correction.
The Ratio of minimum to maximum transmission is 0.5921.
The \l/2 correction factor is Not present.
;
_exptl_crystal_colour 'clear light colourless'
_exptl_crystal_colour_lustre clear
_exptl_crystal_colour_modifier light
_exptl_crystal_colour_primary colourless
_exptl_crystal_density_diffrn 1.235
_exptl_crystal_description plate
_exptl_crystal_F_000 696
_exptl_crystal_size_max 0.36
_exptl_crystal_size_mid 0.25
_exptl_crystal_size_min 0.1
_refine_diff_density_max 0.451
_refine_diff_density_min -0.327
_refine_diff_density_rms 0.065
_refine_ls_abs_structure_details
;
 Flack x determined using 1309 quotients [(I+)-(I-)]/[(I+)+(I-)]
 (Parsons, Flack and Wagner, Acta Cryst. B69 (2013) 249-259).
;
_refine_ls_abs_structure_Flack 0.077(6)
_refine_ls_extinction_method none
_refine_ls_goodness_of_fit_ref 1.125
_refine_ls_hydrogen_treatment constr
_refine_ls_matrix_type full
_refine_ls_number_parameters 202
_refine_ls_number_reflns 3213
_refine_ls_number_restraints 0
_refine_ls_restrained_S_all 1.125
_refine_ls_R_factor_all 0.0295
_refine_ls_R_factor_gt 0.0293
_refine_ls_shift/su_max 0.000
_refine_ls_shift/su_mean 0.000
_refine_ls_structure_factor_coef Fsqd
_refine_ls_weighting_details 'w=1/[\s^2^(Fo^2^)+(0.0367P)^2^+0.4280P] where P=(Fo^2^+2Fc^2^)/3'
_refine_ls_weighting_scheme calc
_refine_ls_wR_factor_gt 0.0758
_refine_ls_wR_factor_ref 0.0759
_reflns_Friedel_coverage 0.702
_reflns_Friedel_fraction_full 0.989
_reflns_Friedel_fraction_max 0.984
_reflns_number_gt 3187
_reflns_number_total 3213
_reflns_threshold_expression 'I > 2\s(I)'
_cod_data_source_file d4cc05360e2.cif
_cod_data_source_block dy240602_0m
_cod_depositor_comments 'Adding full bibliography for 7133909.cif.'
_cod_database_code 7133909
_shelx_shelxl_version_number 2019/2
_shelx_space_group_comment
;
The symmetry employed for this shelxl refinement is uniquely defined
by the following loop, which should always be used as a source of
symmetry information in preference to the above space-group names.
They are only intended as comments.
;
_shelx_estimated_absorpt_t_max 0.805
_shelx_estimated_absorpt_t_min 0.495
_olex2_refinement_description
;
1. Fixed Uiso
 At 1.2 times of:
  All C(H) groups, All C(H,H) groups, All Si(H) groups
 At 1.5 times of:
  All C(H,H,H) groups
2.a Ternary CH refined with riding coordinates:
 Si1(H1)
2.b Secondary CH2 refined with riding coordinates:
 C5(H5A,H5B)
2.c Aromatic/amide H refined with riding coordinates:
 C1(H1A), C2(H2), C3(H3), C8(H8), C9(H9), C10(H10), C11(H11), C12(H12),
 C13(H13), C15(H15)
2.d Idealised Me refined as rotating group:
 C17(H17A,H17B,H17C), C18(H18A,H18B,H18C), C19(H19A,H19B,H19C)
;
_olex2_submission_special_instructions 'No special instructions were received'

loop_
_space_group_symop_operation_xyz
'x, y, z'
'x+1/2, -y+1/2, -z'
'-x, y+1/2, -z+1/2'
'-x+1/2, -y, z+1/2'

loop_
_atom_site_label
_atom_site_type_symbol
_atom_site_fract_x
_atom_site_fract_y
_atom_site_fract_z
_atom_site_U_iso_or_equiv
_atom_site_adp_type
_atom_site_occupancy
_atom_site_site_symmetry_order
_atom_site_calc_flag
_atom_site_refinement_flags_posn
_atom_site_refinement_flags_adp
_atom_site_refinement_flags_occupancy
_atom_site_disorder_assembly
_atom_site_disorder_group
Si1 Si 0.98817(9) 0.63115(3) 0.79927(3) 0.01394(15) Uani 1 1 d . . . . .
H1 H 1.152650 0.639065 0.795404 0.017 Uiso 1 1 calc R U . . .
S2 S 0.39091(9) 0.88250(3) 0.64543(3) 0.01978(15) Uani 1 1 d . . . . .
O1 O 0.8618(3) 0.71071(9) 0.76314(8) 0.0176(3) Uani 1 1 d . . . . .
C1 C 0.7889(4) 0.40577(14) 0.65523(13) 0.0216(5) Uani 1 1 d . . . . .
H1A H 0.749765 0.360455 0.625039 0.026 Uiso 1 1 calc R U . . .
C2 C 0.9907(4) 0.40688(13) 0.69308(13) 0.0215(5) Uani 1 1 d . . . . .
H2 H 1.088889 0.362146 0.689283 0.026 Uiso 1 1 calc R U . . .
C3 C 1.0499(4) 0.47378(13) 0.73685(13) 0.0174(5) Uani 1 1 d . . . . .
H3 H 1.188424 0.474080 0.762755 0.021 Uiso 1 1 calc R U . . .
C4 C 0.9082(4) 0.54022(13) 0.74305(12) 0.0156(4) Uani 1 1 d . . . . .
C5 C 0.9125(4) 0.73504(13) 0.68736(12) 0.0176(5) Uani 1 1 d . . . . .
H5A H 0.920103 0.686909 0.654195 0.021 Uiso 1 1 calc R U . . .
H5B H 1.059498 0.761932 0.686344 0.021 Uiso 1 1 calc R U . . .
C6 C 0.7390(4) 0.79164(13) 0.65819(12) 0.0146(4) Uani 1 1 d . . . . .
C7 C 0.7503(4) 0.82565(12) 0.58256(12) 0.0139(4) Uani 1 1 d . . . . .
C8 C 0.9099(4) 0.81360(13) 0.52595(13) 0.0174(4) Uani 1 1 d . . . . .
H8 H 1.034267 0.779580 0.535037 0.021 Uiso 1 1 calc R U . . .
C9 C 0.8851(4) 0.85158(13) 0.45676(13) 0.0203(5) Uani 1 1 d . . . . .
H9 H 0.993660 0.843751 0.418303 0.024 Uiso 1 1 calc R U . . .
C10 C 0.7017(4) 0.90156(13) 0.44258(13) 0.0209(5) Uani 1 1 d . . . . .
H10 H 0.687694 0.927042 0.394542 0.025 Uiso 1 1 calc R U . . .
C11 C 0.7034(4) 0.53730(13) 0.70494(13) 0.0177(5) Uani 1 1 d . . . . .
H11 H 0.603772 0.581581 0.709016 0.021 Uiso 1 1 calc R U . . .
C12 C 0.6434(4) 0.47064(14) 0.66120(13) 0.0212(5) Uani 1 1 d . . . . .
H12 H 0.504206 0.469574 0.635705 0.025 Uiso 1 1 calc R U . . .
C13 C 0.5576(4) 0.81666(13) 0.69650(13) 0.0170(5) Uani 1 1 d . . . . .
H13 H 0.524306 0.799812 0.746745 0.020 Uiso 1 1 calc R U . . .
C14 C 0.5664(4) 0.87617(13) 0.56754(12) 0.0165(4) Uani 1 1 d . . . . .
C15 C 0.5410(4) 0.91438(13) 0.49719(13) 0.0193(5) Uani 1 1 d . . . . .
H15 H 0.416730 0.948185 0.487350 0.023 Uiso 1 1 calc R U . . .
C16 C 0.9086(4) 0.62606(13) 0.90188(12) 0.0161(4) Uani 1 1 d . . . . .
C17 C 1.0157(5) 0.55101(14) 0.93736(13) 0.0219(5) Uani 1 1 d . . . . .
H17A H 1.177771 0.554584 0.932557 0.033 Uiso 1 1 calc R U . . .
H17B H 0.962468 0.502622 0.911060 0.033 Uiso 1 1 calc R U . . .
H17C H 0.975301 0.547875 0.991142 0.033 Uiso 1 1 calc R U . . .
C18 C 0.6543(4) 0.62110(15) 0.91023(14) 0.0217(5) Uani 1 1 d . . . . .
H18A H 0.615337 0.617763 0.964122 0.033 Uiso 1 1 calc R U . . .
H18B H 0.599319 0.573017 0.883856 0.033 Uiso 1 1 calc R U . . .
H18C H 0.586228 0.669372 0.888032 0.033 Uiso 1 1 calc R U . . .
C19 C 0.9947(5) 0.70180(13) 0.94275(13) 0.0227(5) Uani 1 1 d . . . . .
H19A H 0.923516 0.749785 0.921169 0.034 Uiso 1 1 calc R U . . .
H19B H 1.156209 0.705736 0.936238 0.034 Uiso 1 1 calc R U . . .
H19C H 0.959344 0.698163 0.996916 0.034 Uiso 1 1 calc R U . . .

loop_
_atom_site_aniso_label
_atom_site_aniso_U_11
_atom_site_aniso_U_22
_atom_site_aniso_U_33
_atom_site_aniso_U_23
_atom_site_aniso_U_13
_atom_site_aniso_U_12
Si1 0.0131(3) 0.0087(3) 0.0200(3) 0.0017(2) 0.0001(2) 0.0007(2)
S2 0.0166(3) 0.0164(3) 0.0264(3) 0.0008(2) 0.0008(2) 0.0051(2)
O1 0.0223(8) 0.0107(7) 0.0199(7) 0.0019(6) 0.0016(7) 0.0027(7)
C1 0.0307(12) 0.0133(10) 0.0208(11) -0.0023(9) 0.0023(10) -0.0012(10)
C2 0.0270(12) 0.0122(10) 0.0253(11) 0.0007(8) 0.0039(11) 0.0047(10)
C3 0.0165(11) 0.0137(11) 0.0219(10) 0.0030(8) -0.0002(9) 0.0012(8)
C4 0.0190(11) 0.0095(10) 0.0183(10) 0.0035(8) 0.0035(9) -0.0003(9)
C5 0.0190(11) 0.0125(10) 0.0213(10) 0.0043(8) 0.0022(9) 0.0027(9)
C6 0.0163(10) 0.0071(9) 0.0204(10) -0.0009(8) -0.0016(9) -0.0019(8)
C7 0.0159(10) 0.0059(9) 0.0200(10) -0.0013(8) -0.0026(9) -0.0023(8)
C8 0.0163(10) 0.0110(10) 0.0247(10) -0.0011(8) -0.0013(10) -0.0004(9)
C9 0.0228(12) 0.0163(11) 0.0219(11) -0.0001(9) 0.0018(10) -0.0047(10)
C10 0.0284(13) 0.0128(11) 0.0216(10) 0.0037(9) -0.0059(10) -0.0068(10)
C11 0.0181(10) 0.0138(10) 0.0211(10) 0.0005(9) 0.0018(9) 0.0038(9)
C12 0.0206(11) 0.0206(11) 0.0225(11) 0.0002(9) -0.0017(10) -0.0012(10)
C13 0.0180(11) 0.0110(10) 0.0221(10) -0.0001(8) -0.0008(9) -0.0002(8)
C14 0.0158(10) 0.0091(10) 0.0244(11) -0.0032(8) -0.0023(9) -0.0019(8)
C15 0.0213(12) 0.0095(9) 0.0272(11) 0.0010(8) -0.0074(10) -0.0027(9)
C16 0.0158(10) 0.0122(10) 0.0204(10) 0.0006(8) -0.0012(8) -0.0007(10)
C17 0.0246(12) 0.0158(10) 0.0252(11) 0.0042(9) -0.0022(10) 0.0034(10)
C18 0.0166(10) 0.0215(12) 0.0270(11) 0.0004(10) 0.0022(9) 0.0006(10)
C19 0.0273(12) 0.0151(11) 0.0259(11) -0.0037(9) 0.0001(11) -0.0026(11)

loop_
_atom_type_symbol
_atom_type_description
_atom_type_scat_dispersion_real
_atom_type_scat_dispersion_imag
_atom_type_scat_source
C C 0.0181 0.0091 'International Tables Vol C Tables 4.2.6.8 and 6.1.1.4'
H H 0.0000 0.0000 'International Tables Vol C Tables 4.2.6.8 and 6.1.1.4'
O O 0.0492 0.0322 'International Tables Vol C Tables 4.2.6.8 and 6.1.1.4'
S S 0.3331 0.5567 'International Tables Vol C Tables 4.2.6.8 and 6.1.1.4'
Si Si 0.2541 0.3302 'International Tables Vol C Tables 4.2.6.8 and 6.1.1.4'

loop_
_geom_angle_atom_site_label_1
_geom_angle_atom_site_label_2
_geom_angle_atom_site_label_3
_geom_angle
_geom_angle_site_symmetry_1
_geom_angle_site_symmetry_3
_geom_angle_publ_flag
O1 Si1 H1 108.9 . . ?
O1 Si1 C4 108.75(9) . . ?
O1 Si1 C16 106.92(9) . . ?
C4 Si1 H1 108.9 . . ?
C4 Si1 C16 114.25(10) . . ?
C16 Si1 H1 108.9 . . ?
C13 S2 C14 91.21(11) . . ?
C5 O1 Si1 119.22(13) . . ?
C2 C1 H1A 119.8 . . ?
C2 C1 C12 120.3(2) . . ?
C12 C1 H1A 119.8 . . ?
C1 C2 H2 120.0 . . ?
C1 C2 C3 120.0(2) . . ?
C3 C2 H2 120.0 . . ?
C2 C3 H3 119.5 . . ?
C4 C3 C2 120.9(2) . . ?
C4 C3 H3 119.5 . . ?
C3 C4 Si1 121.39(18) . . ?
C3 C4 C11 118.1(2) . . ?
C11 C4 Si1 120.53(17) . . ?
O1 C5 H5A 109.6 . . ?
O1 C5 H5B 109.6 . . ?
O1 C5 C6 110.48(18) . . ?
H5A C5 H5B 108.1 . . ?
C6 C5 H5A 109.6 . . ?
C6 C5 H5B 109.6 . . ?
C7 C6 C5 121.9(2) . . ?
C13 C6 C5 125.8(2) . . ?
C13 C6 C7 112.3(2) . . ?
C8 C7 C6 129.3(2) . . ?
C8 C7 C14 119.2(2) . . ?
C14 C7 C6 111.49(19) . . ?
C7 C8 H8 120.3 . . ?
C9 C8 C7 119.4(2) . . ?
C9 C8 H8 120.3 . . ?
C8 C9 H9 119.6 . . ?
C8 C9 C10 120.8(2) . . ?
C10 C9 H9 119.6 . . ?
C9 C10 H10 119.4 . . ?
C15 C10 C9 121.1(2) . . ?
C15 C10 H10 119.4 . . ?
C4 C11 H11 119.4 . . ?
C12 C11 C4 121.3(2) . . ?
C12 C11 H11 119.4 . . ?
C1 C12 C11 119.4(2) . . ?
C1 C12 H12 120.3 . . ?
C11 C12 H12 120.3 . . ?
S2 C13 H13 123.2 . . ?
C6 C13 S2 113.65(17) . . ?
C6 C13 H13 123.2 . . ?
C7 C14 S2 111.34(16) . . ?
C15 C14 S2 127.37(17) . . ?
C15 C14 C7 121.3(2) . . ?
C10 C15 C14 118.1(2) . . ?
C10 C15 H15 120.9 . . ?
C14 C15 H15 120.9 . . ?
C17 C16 Si1 108.84(15) . . ?
C17 C16 C18 109.6(2) . . ?
C17 C16 C19 109.23(18) . . ?
C18 C16 Si1 110.41(15) . . ?
C19 C16 Si1 109.26(15) . . ?
C19 C16 C18 109.5(2) . . ?
C16 C17 H17A 109.5 . . ?
C16 C17 H17B 109.5 . . ?
C16 C17 H17C 109.5 . . ?
H17A C17 H17B 109.5 . . ?
H17A C17 H17C 109.5 . . ?
H17B C17 H17C 109.5 . . ?
C16 C18 H18A 109.5 . . ?
C16 C18 H18B 109.5 . . ?
C16 C18 H18C 109.5 . . ?
H18A C18 H18B 109.5 . . ?
H18A C18 H18C 109.5 . . ?
H18B C18 H18C 109.5 . . ?
C16 C19 H19A 109.5 . . ?
C16 C19 H19B 109.5 . . ?
C16 C19 H19C 109.5 . . ?
H19A C19 H19B 109.5 . . ?
H19A C19 H19C 109.5 . . ?
H19B C19 H19C 109.5 . . ?

loop_
_geom_bond_atom_site_label_1
_geom_bond_atom_site_label_2
_geom_bond_distance
_geom_bond_site_symmetry_2
_geom_bond_publ_flag
Si1 H1 1.0000 . ?
Si1 O1 1.6497(15) . ?
Si1 C4 1.866(2) . ?
Si1 C16 1.873(2) . ?
S2 C13 1.734(2) . ?
S2 C14 1.735(2) . ?
O1 C5 1.428(3) . ?
C1 H1A 0.9500 . ?
C1 C2 1.385(4) . ?
C1 C12 1.390(4) . ?
C2 H2 0.9500 . ?
C2 C3 1.397(3) . ?
C3 H3 0.9500 . ?
C3 C4 1.397(3) . ?
C4 C11 1.404(3) . ?
C5 H5A 0.9900 . ?
C5 H5B 0.9900 . ?
C5 C6 1.494(3) . ?
C6 C7 1.449(3) . ?
C6 C13 1.348(3) . ?
C7 C8 1.399(3) . ?
C7 C14 1.412(3) . ?
C8 H8 0.9500 . ?
C8 C9 1.381(3) . ?
C9 H9 0.9500 . ?
C9 C10 1.402(4) . ?
C10 H10 0.9500 . ?
C10 C15 1.380(4) . ?
C11 H11 0.9500 . ?
C11 C12 1.395(3) . ?
C12 H12 0.9500 . ?
C13 H13 0.9500 . ?
C14 C15 1.401(3) . ?
C15 H15 0.9500 . ?
C16 C17 1.534(3) . ?
C16 C18 1.538(3) . ?
C16 C19 1.537(3) . ?
C17 H17A 0.9800 . ?
C17 H17B 0.9800 . ?
C17 H17C 0.9800 . ?
C18 H18A 0.9800 . ?
C18 H18B 0.9800 . ?
C18 H18C 0.9800 . ?
C19 H19A 0.9800 . ?
C19 H19B 0.9800 . ?
C19 H19C 0.9800 . ?

loop_
_geom_torsion_atom_site_label_1
_geom_torsion_atom_site_label_2
_geom_torsion_atom_site_label_3
_geom_torsion_atom_site_label_4
_geom_torsion
_geom_torsion_site_symmetry_1
_geom_torsion_site_symmetry_2
_geom_torsion_site_symmetry_3
_geom_torsion_site_symmetry_4
_geom_torsion_publ_flag
Si1 O1 C5 C6 163.87(15) . . . . ?
Si1 C4 C11 C12 178.44(18) . . . . ?
S2 C14 C15 C10 179.64(18) . . . . ?
O1 Si1 C4 C3 151.98(17) . . . . ?
O1 Si1 C4 C11 -27.3(2) . . . . ?
O1 Si1 C16 C17 177.96(15) . . . . ?
O1 Si1 C16 C18 57.64(19) . . . . ?
O1 Si1 C16 C19 -62.84(17) . . . . ?
O1 C5 C6 C7 179.93(18) . . . . ?
O1 C5 C6 C13 -0.5(3) . . . . ?
C1 C2 C3 C4 -0.1(3) . . . . ?
C2 C1 C12 C11 0.7(3) . . . . ?
C2 C3 C4 Si1 -178.39(17) . . . . ?
C2 C3 C4 C11 0.9(3) . . . . ?
C3 C4 C11 C12 -0.9(3) . . . . ?
C4 Si1 O1 C5 -63.35(18) . . . . ?
C4 Si1 C16 C17 57.60(18) . . . . ?
C4 Si1 C16 C18 -62.7(2) . . . . ?
C4 Si1 C16 C19 176.80(16) . . . . ?
C4 C11 C12 C1 0.1(3) . . . . ?
C5 C6 C7 C8 0.4(3) . . . . ?
C5 C6 C7 C14 179.0(2) . . . . ?
C5 C6 C13 S2 179.99(18) . . . . ?
C6 C7 C8 C9 178.9(2) . . . . ?
C6 C7 C14 S2 1.3(2) . . . . ?
C6 C7 C14 C15 -178.84(19) . . . . ?
C7 C6 C13 S2 -0.4(2) . . . . ?
C7 C8 C9 C10 -0.4(3) . . . . ?
C7 C14 C15 C10 -0.2(3) . . . . ?
C8 C7 C14 S2 -179.90(16) . . . . ?
C8 C7 C14 C15 0.0(3) . . . . ?
C8 C9 C10 C15 0.1(3) . . . . ?
C9 C10 C15 C14 0.2(3) . . . . ?
C12 C1 C2 C3 -0.7(3) . . . . ?
C13 S2 C14 C7 -1.31(17) . . . . ?
C13 S2 C14 C15 178.8(2) . . . . ?
C13 C6 C7 C8 -179.2(2) . . . . ?
C13 C6 C7 C14 -0.6(3) . . . . ?
C14 S2 C13 C6 1.01(18) . . . . ?
C14 C7 C8 C9 0.3(3) . . . . ?
C16 Si1 O1 C5 172.83(16) . . . . ?
C16 Si1 C4 C3 -88.68(19) . . . . ?
C16 Si1 C4 C11 92.03(18) . . . . ?
